data_1529717
loop_
_publ_author_name
'Calligaris, M.'
'Nardin, G.'
'Randaccio, L.'

_publ_section_title
;
 Crystal structures of hydrated and dehydrated forms of a Co(II)-exchanged
 chabazite
;
_journal_name_full Zeolites
_journal_page_first 251
_journal_page_last 254
_journal_volume 4
_journal_year 1984
_chemical_formula_sum 'Al4 Co1.67 Na0.21 O24 Si8'
_chemical_name_systematic 'Co1.67 Na0.21 (Al4 Si8 O24)'
_space_group_IT_number 166
_symmetry_space_group_name_Hall '-P 3* 2'
_symmetry_space_group_name_H-M 'R -3 m :R'
_cell_angle_alpha 92.56
_cell_angle_beta 92.56
_cell_angle_gamma 92.56
_cell_formula_units_Z 1
_cell_length_a 9.351
_cell_length_b 9.351
_cell_length_c 9.351
_cell_volume 815.139
_citation_journal_id_ASTM ZEOLD3
_cod_data_source_file Calligaris_ZEOLD3_1984_1059.cif
_cod_data_source_block Al4Co1.67Na0.21O24Si8
_cod_original_sg_symbol_Hall '-R 3 2" (-y+z,x+z,-x+y+z)'
_cod_database_code 1529717

loop_
_symmetry_equiv_pos_as_xyz
x,y,z
z,x,y
y,z,x
-y,-x,-z
-z,-y,-x
-x,-z,-y
-x,-y,-z
-z,-x,-y
-y,-z,-x
y,x,z
z,y,x
x,z,y

loop_
_atom_site_label
_atom_site_type_symbol
_atom_site_fract_x
_atom_site_fract_y
_atom_site_fract_z
_atom_site_occupancy
_atom_site_U_iso_or_equiv
Al1 Al+3 0.0972 0.3278 0.8692 0.333 0.0
O1 O-2 0.2772 -0.2772 0 1 0.0
O3 O-2 0.2508 0.2508 0.8747 1 0.0
Si1 Si+4 0.0972 0.3278 0.8692 0.667 0.0
Co2 Co+2 0 0 0 0.43 0.0
Na1 Na+1 0 0.5 0.5 0.07 0.0
Co3 Co+2 0.037 0.326 0.4795 0.04 0.0
O4 O-2 0.0079 0.0079 0.2676 1 0.0
O2 O-2 0.1208 -0.1208 0.5 1 0.0
Co1 Co+2 0.1579 0.1579 0.1579 0.38 0.0
